data_1539892
loop_
_publ_author_name
'Bronger, W.'
'Balk-Hardtdegen, H.'
'Schmitz, D.'

_publ_section_title
;
 Ueber Alkalimetallmanganchalkogenide A2 Mn X2 mit A = K, Rb oder Cs und X
 = S, Se oder Te
;
_journal_name_full 'Zeitschrift fuer Anorganische und Allgemeine Chemie'
_journal_page_first 99
_journal_page_last 106
_journal_volume 574
_journal_year 1989
_chemical_formula_sum 'Mn Rb2 S2'
_chemical_name_systematic 'Rb2 (Mn S2)'
_space_group_IT_number 72
_symmetry_space_group_name_Hall '-I 2 2c'
_symmetry_space_group_name_H-M 'I b a m'
_cell_angle_alpha 90
_cell_angle_beta 90
_cell_angle_gamma 90
_cell_formula_units_Z 4
_cell_length_a 7.119
_cell_length_b 13.14
_cell_length_c 6.295
_cell_volume 588.857
_citation_journal_id_ASTM ZAACAB
_cod_data_source_file Bronger_ZAACAB_1989_390.cif
_cod_data_source_block Mn1Rb2S2
_cod_original_cell_volume 588.8574
_cod_original_formula_sum 'Mn1 Rb2 S2'
_cod_database_code 1539892

loop_
_symmetry_equiv_pos_as_xyz
x,y,z
-x,-y,z
x,-y,-z+1/2
-x,y,-z+1/2
-x,-y,-z
x,y,-z
-x,y,z-1/2
x,-y,z-1/2
x+1/2,y+1/2,z+1/2
-x+1/2,-y+1/2,z+1/2
x+1/2,-y+1/2,-z+1
-x+1/2,y+1/2,-z+1
-x+1/2,-y+1/2,-z+1/2
x+1/2,y+1/2,-z+1/2
-x+1/2,y+1/2,z
x+1/2,-y+1/2,z

loop_
_atom_site_label
_atom_site_type_symbol
_atom_site_fract_x
_atom_site_fract_y
_atom_site_fract_z
_atom_site_occupancy
_atom_site_U_iso_or_equiv
S1 S-2 0.1873 0.8996 0 1 0.0
Rb1 Rb+1 0.3449 0.14885 0 1 0.0
Mn1 Mn+2 0 0 0.25 1 0.0
